data_1514765
loop_
_publ_author_name
'Matsuno, Taisuke'
'Kamata, Sho'
'Hitosugi, Shunpei'
'Isobe, Hiroyuki'

_publ_section_title
;
 Bottom-up synthesis and structures of \p-lengthened tubular macrocycles
;
_journal_issue 8
_journal_name_full 'Chemical Science'
_journal_page_first 3179
_journal_paper_doi 10.1039/c3sc50645b
_journal_volume 4
_journal_year 2013
_chemical_formula_sum 'C200 H256 Si8'
_chemical_formula_weight 2884.77
_space_group_IT_number 13
_symmetry_cell_setting monoclinic
_symmetry_space_group_name_Hall '-P 2yac'
_symmetry_space_group_name_H-M 'P 1 2/n 1'
_atom_sites_solution_hydrogens geom
_atom_sites_solution_primary direct
_atom_sites_solution_secondary difmap
_audit_creation_method SHELXL-97
_audit_update_record
;
2013-03-04 # Formatted by publCIF
;
_cell_angle_alpha 90.00
_cell_angle_beta 95.835(6)
_cell_angle_gamma 90.00
_cell_formula_units_Z 2
_cell_length_a 16.179(7)
_cell_length_b 17.461(8)
_cell_length_c 32.012(15)
_cell_measurement_reflns_used 4581
_cell_measurement_temperature 100
_cell_measurement_theta_max 16.01
_cell_measurement_theta_min 2.19
_cell_volume 8997(7)
_computing_cell_refinement 'APEX2 (Bruker AXS, 2006)'
_computing_data_collection 'APEX2 (Bruker AXS, 2006)'
_computing_data_reduction 'SAINT (Bruker AXS, 2004)'
_computing_molecular_graphics 'Yadokari-XG 2009 (Wakita Nemoto et al., 2009)'
_computing_publication_material 'Yadokari-XG 2009 (Wakita,Nemoto et al., 2009)'
_computing_structure_refinement 'SHELXL97 (Sheldrick, 2008)'
_computing_structure_solution 'SHELXS97 (Sheldrick, 2008)'
_diffrn_ambient_temperature 100
_diffrn_detector_area_resol_mean 8.333
_diffrn_measured_fraction_theta_full 0.994
_diffrn_measured_fraction_theta_max 0.994
_diffrn_measurement_device_type 'Bruker APEXII CCD area detector'
_diffrn_measurement_method 'phi and omega scans'
_diffrn_radiation_monochromator 'Bruker Helios multilayer confocal mirror'
_diffrn_radiation_source 'Bruker TXS fine-focus rotating anode'
_diffrn_radiation_type MoK\a
_diffrn_radiation_wavelength 0.71073
_diffrn_reflns_av_R_equivalents 0.0863
_diffrn_reflns_av_sigmaI/netI 0.0532
_diffrn_reflns_limit_h_max 12
_diffrn_reflns_limit_h_min -12
_diffrn_reflns_limit_k_max 13
_diffrn_reflns_limit_k_min -13
_diffrn_reflns_limit_l_max 24
_diffrn_reflns_limit_l_min -24
_diffrn_reflns_number 29996
_diffrn_reflns_theta_full 16.06
_diffrn_reflns_theta_max 16.06
_diffrn_reflns_theta_min 1.17
_exptl_absorpt_coefficient_mu 0.110
_exptl_absorpt_correction_T_max 0.9978
_exptl_absorpt_correction_T_min 0.9891
_exptl_absorpt_correction_type empirical
_exptl_absorpt_process_details 'SADABS Sheldrick 1996'
_exptl_crystal_colour red
_exptl_crystal_density_diffrn 1.065
_exptl_crystal_density_method 'not measured'
_exptl_crystal_description needle
_exptl_crystal_F_000 3136
_exptl_crystal_size_max 0.10
_exptl_crystal_size_mid 0.02
_exptl_crystal_size_min 0.02
_refine_diff_density_max 1.132
_refine_diff_density_min -0.899
_refine_diff_density_rms 0.093
_refine_ls_extinction_method none
_refine_ls_goodness_of_fit_ref 1.929
_refine_ls_hydrogen_treatment constr
_refine_ls_matrix_type full
_refine_ls_number_parameters 433
_refine_ls_number_reflns 4437
_refine_ls_number_restraints 0
_refine_ls_restrained_S_all 1.929
_refine_ls_R_factor_all 0.1715
_refine_ls_R_factor_gt 0.1535
_refine_ls_shift/su_max 0.002
_refine_ls_shift/su_mean 0.000
_refine_ls_structure_factor_coef Fsqd
_refine_ls_weighting_details 'calc w=1/[\s^2^(Fo^2^)+(0.2000P)^2^+0.0000P] where P=(Fo^2^+2Fc^2^)/3'
_refine_ls_weighting_scheme calc
_refine_ls_wR_factor_gt 0.4279
_refine_ls_wR_factor_ref 0.4429
_reflns_number_gt 3516
_reflns_number_total 4437
_reflns_threshold_expression >2sigma(I)
_cod_data_source_file c3sc50645b.txt
_cod_data_source_block 6,12-TIPSe[4]CA
_cod_original_sg_symbol_H-M 'P 2/n'
_cod_database_code 1514765

loop_
_symmetry_equiv_pos_as_xyz
'x, y, z'
'-x+1/2, y, -z+1/2'
'-x, -y, -z'
'x-1/2, -y, z-1/2'

loop_
_atom_site_label
_atom_site_type_symbol
_atom_site_fract_x
_atom_site_fract_y
_atom_site_fract_z
_atom_site_U_iso_or_equiv
_atom_site_adp_type
_atom_site_occupancy
_atom_site_symmetry_multiplicity
_atom_site_calc_flag
_atom_site_refinement_flags
_atom_site_disorder_assembly
_atom_site_disorder_group
C1 C 0.4155(8) 0.1545(8) 0.0608(4) 0.034(4) Uiso 1 1 d . . .
H1 H 0.4366 0.1042 0.0656 0.041 Uiso 1 1 calc R . .
C2 C 0.4674(9) 0.2157(8) 0.0699(4) 0.036(4) Uiso 1 1 d . . .
C3 C 0.4412(9) 0.2894(8) 0.0564(4) 0.038(4) Uiso 1 1 d . . .
H3 H 0.4804 0.3298 0.0562 0.045 Uiso 1 1 calc R . .
C4 C 0.3254(9) 0.3792(8) 0.0385(4) 0.037(4) Uiso 1 1 d . . .
H4 H 0.3617 0.4211 0.0354 0.044 Uiso 1 1 calc R . .
C5 C 0.2428(9) 0.3918(8) 0.0381(4) 0.038(4) Uiso 1 1 d . . .
H5 H 0.2228 0.4429 0.0356 0.046 Uiso 1 1 calc R . .
C6 C 0.1032(9) 0.3420(8) 0.0492(4) 0.026(4) Uiso 1 1 d . . .
C7 C -0.0237(8) 0.2852(8) 0.0740(4) 0.031(4) Uiso 1 1 d . . .
H7 H -0.0416 0.3347 0.0816 0.037 Uiso 1 1 calc R . .
C8 C -0.0725(8) 0.2216(8) 0.0828(4) 0.036(4) Uiso 1 1 d . . .
C9 C -0.0513(9) 0.1505(8) 0.0657(4) 0.034(4) Uiso 1 1 d . . .
H9 H -0.0892 0.1090 0.0662 0.041 Uiso 1 1 calc R . .
C10 C 0.0519(9) 0.0651(8) 0.0387(4) 0.044(4) Uiso 1 1 d . . .
H10 H 0.0143 0.0232 0.0361 0.053 Uiso 1 1 calc R . .
C11 C 0.1312(9) 0.0523(8) 0.0328(4) 0.042(4) Uiso 1 1 d . . .
H11 H 0.1488 0.0017 0.0274 0.050 Uiso 1 1 calc R . .
C12 C 0.2756(9) 0.1026(8) 0.0400(4) 0.031(4) Uiso 1 1 d . A .
C13 C 0.3325(9) 0.1640(8) 0.0446(4) 0.033(4) Uiso 1 1 d . . .
C14 C 0.3590(8) 0.3026(7) 0.0436(4) 0.026(4) Uiso 1 1 d . . .
C15 C 0.3022(9) 0.2404(7) 0.0403(4) 0.030(4) Uiso 1 1 d . . .
C16 C 0.2151(9) 0.2527(8) 0.0379(4) 0.039(4) Uiso 1 1 d . . .
C17 C 0.1829(9) 0.3296(8) 0.0412(4) 0.034(4) Uiso 1 1 d . . .
C18 C 0.1581(9) 0.1900(7) 0.0391(4) 0.028(4) Uiso 1 1 d . . .
C19 C 0.0767(9) 0.2029(8) 0.0460(4) 0.034(4) Uiso 1 1 d . . .
C20 C 0.0206(8) 0.1395(7) 0.0489(4) 0.025(4) Uiso 1 1 d . . .
C21 C 0.0503(8) 0.2793(8) 0.0545(4) 0.031(4) Uiso 1 1 d . . .
C22 C -0.1355(8) 0.1657(9) 0.1416(4) 0.043(5) Uiso 1 1 d . . .
H22 H -0.1307 0.1166 0.1292 0.051 Uiso 1 1 calc R . .
C23 C -0.1260(8) 0.2272(8) 0.1171(4) 0.032(4) Uiso 1 1 d . . .
C24 C -0.1481(8) 0.2990(8) 0.1338(4) 0.036(4) Uiso 1 1 d . . .
H24 H -0.1554 0.3418 0.1156 0.044 Uiso 1 1 calc R . .
C25 C -0.1652(8) 0.3820(8) 0.1954(4) 0.034(4) Uiso 1 1 d . . .
H25 H -0.1757 0.4260 0.1782 0.041 Uiso 1 1 calc R . .
C26 C -0.1561(8) 0.3898(8) 0.2368(4) 0.042(4) Uiso 1 1 d . . .
H26 H -0.1572 0.4397 0.2485 0.051 Uiso 1 1 calc R . .
C27 C -0.1224(8) 0.3324(8) 0.3069(4) 0.030(4) Uiso 1 1 d . . .
C28 C -0.0662(8) 0.2738(8) 0.3734(4) 0.041(4) Uiso 1 1 d . . .
H28 H -0.0558 0.3233 0.3850 0.049 Uiso 1 1 calc R . .
C29 C -0.0394(8) 0.2097(8) 0.3969(4) 0.032(4) Uiso 1 1 d . . .
C30 C -0.0668(8) 0.1380(8) 0.3826(4) 0.041(5) Uiso 1 1 d . . .
H30 H -0.0578 0.0950 0.4007 0.049 Uiso 1 1 calc R . .
C31 C -0.1247(8) 0.0528(8) 0.3239(4) 0.038(4) Uiso 1 1 d . . .
H31 H -0.1243 0.0086 0.3412 0.046 Uiso 1 1 calc R . .
C32 C -0.1422(8) 0.0454(8) 0.2821(4) 0.040(4) Uiso 1 1 d . . .
H32 H -0.1523 -0.0040 0.2702 0.048 Uiso 1 1 calc R . .
C33 C -0.1550(8) 0.1025(8) 0.2112(4) 0.032(4) Uiso 1 1 d . . .
C34 C -0.1523(8) 0.1681(7) 0.1846(4) 0.027(4) Uiso 1 1 d . . .
C35 C -0.1574(8) 0.2415(7) 0.2031(4) 0.029(4) Uiso 1 1 d . . .
C36 C -0.1594(8) 0.3086(7) 0.1761(4) 0.026(4) Uiso 1 1 d . . .
C37 C -0.1449(8) 0.3253(7) 0.2642(4) 0.026(4) Uiso 1 1 d . . .
C38 C -0.1503(8) 0.2492(7) 0.2463(4) 0.031(4) Uiso 1 1 d . . .
C39 C -0.1430(8) 0.1865(7) 0.2723(4) 0.021(4) Uiso 1 1 d . . .
C40 C -0.1229(8) 0.1921(8) 0.3152(4) 0.035(4) Uiso 1 1 d . . .
C41 C -0.1066(9) 0.1276(8) 0.3430(5) 0.042(4) Uiso 1 1 d . . .
C42 C -0.1077(8) 0.2674(7) 0.3333(4) 0.029(4) Uiso 1 1 d . . .
C43 C -0.1457(9) 0.1132(8) 0.2544(5) 0.040(4) Uiso 1 1 d . . .
Si1 Si 0.3741(3) -0.1375(3) 0.04872(14) 0.0498(17) Uiso 1 1 d . . .
Si2 Si -0.1429(4) -0.1279(3) 0.14990(18) 0.089(2) Uiso 1 1 d . . .
C44 C 0.3359(8) -0.0383(8) 0.0444(4) 0.034(4) Uiso 1 1 d . A .
C45 C -0.1455(8) -0.0340(9) 0.1759(4) 0.043(4) Uiso 1 1 d . . .
C46 C -0.2010(11) -0.1937(10) 0.0695(6) 0.090(6) Uiso 1 1 d . . .
H46 H -0.2491 -0.1951 0.0483 0.135 Uiso 1 1 calc R . .
H46A H -0.1967 -0.2426 0.0847 0.135 Uiso 1 1 calc R . .
H46B H -0.1503 -0.1853 0.0558 0.135 Uiso 1 1 calc R . .
C47 C 0.1912(9) 0.1143(8) 0.0347(4) 0.038(4) Uiso 1 1 d . . .
C48 C -0.2118(11) -0.1279(10) 0.1008(5) 0.079(6) Uiso 1 1 d . . .
H48 H -0.2688 -0.1353 0.1096 0.095 Uiso 1 1 calc R . .
C49 C -0.0330(14) -0.1466(13) 0.1401(7) 0.120(8) Uiso 1 1 d . . .
H49 H -0.0297 -0.2003 0.1296 0.144 Uiso 1 1 calc R . .
C50 C -0.2695(16) -0.1814(15) 0.1950(8) 0.164(10) Uiso 1 1 d . . .
H50 H -0.3050 -0.1956 0.1695 0.246 Uiso 1 1 calc R . .
H50A H -0.2759 -0.1266 0.2005 0.246 Uiso 1 1 calc R . .
H50B H -0.2858 -0.2110 0.2188 0.246 Uiso 1 1 calc R . .
C51 C -0.1467(9) 0.0287(9) 0.1924(5) 0.049(5) Uiso 1 1 d . . .
C52 C -0.2169(10) -0.0495(9) 0.0751(5) 0.073(6) Uiso 1 1 d . . .
H52 H -0.1631 -0.0390 0.0648 0.110 Uiso 1 1 calc R . .
H52A H -0.2311 -0.0076 0.0934 0.110 Uiso 1 1 calc R . .
H52B H -0.2597 -0.0537 0.0512 0.110 Uiso 1 1 calc R . .
C53 C -0.1755(14) -0.1992(12) 0.1887(7) 0.110(7) Uiso 1 1 d . . .
H53 H -0.1412 -0.1907 0.2160 0.132 Uiso 1 1 calc R . .
C54 C -0.0023(13) -0.0943(12) 0.1075(7) 0.123(8) Uiso 1 1 d . . .
H54 H -0.0277 -0.0436 0.1095 0.184 Uiso 1 1 calc R . .
H54A H -0.0176 -0.1156 0.0795 0.184 Uiso 1 1 calc R . .
H54B H 0.0582 -0.0896 0.1124 0.184 Uiso 1 1 calc R . .
C55 C 0.0756(8) 0.4165(9) 0.0584(4) 0.035(4) Uiso 1 1 d . . .
C56 C 0.0585(9) 0.4810(9) 0.0677(4) 0.042(4) Uiso 1 1 d . . .
Si3 Si 0.0478(3) 0.5817(3) 0.08502(17) 0.079(2) Uiso 1 1 d . . .
Si4 Si -0.0402(5) 0.5596(5) 0.3574(3) 0.140(3) Uiso 1 1 d . . .
C57 C 0.0673(9) 0.6456(7) 0.0400(4) 0.037(4) Uiso 1 1 d . . .
H57 H 0.0238 0.6328 0.0166 0.045 Uiso 1 1 calc R . .
C58 C 0.1524(9) 0.6285(9) 0.0235(5) 0.066(5) Uiso 1 1 d . . .
H58 H 0.1613 0.6640 0.0007 0.098 Uiso 1 1 calc R . .
H58A H 0.1527 0.5758 0.0130 0.098 Uiso 1 1 calc R . .
H58B H 0.1969 0.6348 0.0464 0.098 Uiso 1 1 calc R . .
C59 C -0.0885(8) 0.4660(9) 0.3395(4) 0.038(4) Uiso 1 1 d . . .
C60 C 0.0594(10) 0.7307(8) 0.0481(5) 0.060(5) Uiso 1 1 d . . .
H60 H 0.1044 0.7470 0.0690 0.090 Uiso 1 1 calc R . .
H60A H 0.0057 0.7410 0.0587 0.090 Uiso 1 1 calc R . .
H60B H 0.0629 0.7589 0.0219 0.090 Uiso 1 1 calc R . .
C61 C -0.1092(8) 0.4047(8) 0.3238(4) 0.025(4) Uiso 1 1 d . . .
C62 C -0.1191(10) 0.5863(9) 0.0615(5) 0.069(5) Uiso 1 1 d . . .
H62 H -0.1439 0.5350 0.0612 0.104 Uiso 1 1 calc R . .
H62A H -0.0891 0.5927 0.0366 0.104 Uiso 1 1 calc R . .
H62B H -0.1629 0.6250 0.0613 0.104 Uiso 1 1 calc R . .
C63 C 0.1331(11) 0.5965(9) 0.1319(5) 0.072(6) Uiso 1 1 d . . .
H63 H 0.1858 0.6083 0.1194 0.087 Uiso 1 1 calc R . .
C64 C 0.1135(13) 0.6670(11) 0.1586(7) 0.118(8) Uiso 1 1 d . . .
H64 H 0.0566 0.6630 0.1664 0.177 Uiso 1 1 calc R . .
H64A H 0.1190 0.7139 0.1422 0.177 Uiso 1 1 calc R . .
H64B H 0.1526 0.6688 0.1841 0.177 Uiso 1 1 calc R . .
C65 C -0.0598(11) 0.5955(11) 0.1002(6) 0.092(6) Uiso 1 1 d . . .
H65 H -0.0644 0.6494 0.1102 0.110 Uiso 1 1 calc R . .
C66 C 0.1499(17) 0.5294(16) 0.1588(9) 0.181(11) Uiso 1 1 d . . .
H66 H 0.1865 0.5441 0.1839 0.271 Uiso 1 1 calc R . .
H66A H 0.1771 0.4898 0.1434 0.271 Uiso 1 1 calc R . .
H66B H 0.0976 0.5095 0.1673 0.271 Uiso 1 1 calc R . .
C67 C 0.3080(9) 0.0258(9) 0.0413(4) 0.046(5) Uiso 1 1 d . . .
C68 C -0.0768(11) 0.5413(10) 0.1370(6) 0.094(6) Uiso 1 1 d . . .
H68 H -0.1337 0.5491 0.1441 0.141 Uiso 1 1 calc R . .
H68A H -0.0375 0.5526 0.1615 0.141 Uiso 1 1 calc R . .
H68B H -0.0699 0.4879 0.1284 0.141 Uiso 1 1 calc R . .
C69 C 0.0278(17) -0.1405(15) 0.1849(8) 0.169(10) Uiso 1 1 d . . .
H69 H 0.0854 -0.1508 0.1798 0.254 Uiso 1 1 calc R . .
H69A H 0.0100 -0.1782 0.2048 0.254 Uiso 1 1 calc R . .
H69B H 0.0238 -0.0890 0.1966 0.254 Uiso 1 1 calc R . .
C70 C -0.1732(16) -0.2832(14) 0.1782(8) 0.158(10) Uiso 1 1 d . . .
H70 H -0.1951 -0.3128 0.2007 0.238 Uiso 1 1 calc R . .
H70A H -0.1158 -0.2987 0.1756 0.238 Uiso 1 1 calc R . .
H70B H -0.2073 -0.2927 0.1516 0.238 Uiso 1 1 calc R . .
C71 C 0.487(2) -0.1293(18) 0.0324(12) 0.058(11) Uiso 0.545(17) 1 d P A 1
H71 H 0.4824 -0.1313 0.0010 0.070 Uiso 0.545(17) 1 calc PR A 1
C72 C 0.3728(18) -0.1697(16) 0.1046(8) 0.055(10) Uiso 0.545(17) 1 d P A 1
H72 H 0.3957 -0.2229 0.1069 0.065 Uiso 0.545(17) 1 calc PR A 1
C73 C 0.320(3) -0.199(2) 0.0078(12) 0.089(14) Uiso 0.545(17) 1 d P A 1
H73 H 0.2662 -0.2162 0.0178 0.107 Uiso 0.545(17) 1 calc PR A 1
C74 C 0.5420(16) -0.1961(16) 0.0479(8) 0.040(9) Uiso 0.545(17) 1 d P A 1
H74 H 0.5661 -0.1859 0.0767 0.060 Uiso 0.545(17) 1 calc PR A 1
H74A H 0.5867 -0.2024 0.0297 0.060 Uiso 0.545(17) 1 calc PR A 1
H74B H 0.5086 -0.2429 0.0473 0.060 Uiso 0.545(17) 1 calc PR A 1
C75 C 0.5342(19) -0.0538(17) 0.0454(9) 0.051(10) Uiso 0.545(17) 1 d P A 1
H75 H 0.5694 -0.0620 0.0718 0.077 Uiso 0.545(17) 1 calc PR A 1
H75A H 0.4939 -0.0132 0.0492 0.077 Uiso 0.545(17) 1 calc PR A 1
H75B H 0.5690 -0.0389 0.0235 0.077 Uiso 0.545(17) 1 calc PR A 1
C76 C 0.3703(17) -0.2708(13) -0.0034(7) 0.002(8) Uiso 0.545(17) 1 d P A 1
H76 H 0.3498 -0.2888 -0.0315 0.004 Uiso 0.545(17) 1 calc PR A 1
H76A H 0.3636 -0.3114 0.0171 0.004 Uiso 0.545(17) 1 calc PR A 1
H76B H 0.4292 -0.2574 -0.0028 0.004 Uiso 0.545(17) 1 calc PR A 1
C77 C 0.337(3) -0.279(3) 0.0068(17) 0.09(2) Uiso 0.455(17) 1 d P A 2
H77 H 0.3048 -0.2806 0.0311 0.140 Uiso 0.455(17) 1 calc PR A 2
H77A H 0.3880 -0.3090 0.0128 0.140 Uiso 0.455(17) 1 calc PR A 2
H77B H 0.3041 -0.3002 -0.0178 0.140 Uiso 0.455(17) 1 calc PR A 2
C78 C 0.300(2) -0.1563(17) -0.0349(9) 0.042(12) Uiso 0.545(17) 1 d P A 1
H78 H 0.3472 -0.1613 -0.0516 0.063 Uiso 0.545(17) 1 calc PR A 1
H78A H 0.2896 -0.1020 -0.0297 0.063 Uiso 0.545(17) 1 calc PR A 1
H78B H 0.2505 -0.1791 -0.0503 0.063 Uiso 0.545(17) 1 calc PR A 1
C79 C 0.364(2) -0.1795(17) -0.0037(10) 0.029(11) Uiso 0.455(17) 1 d P A 2
H79 H 0.4106 -0.1705 -0.0215 0.035 Uiso 0.455(17) 1 calc PR A 2
C80 C 0.320(2) -0.260(2) 0.1093(12) 0.079(14) Uiso 0.455(17) 1 d P A 2
H80 H 0.3276 -0.3028 0.0904 0.119 Uiso 0.455(17) 1 calc PR A 2
H80A H 0.2822 -0.2755 0.1300 0.119 Uiso 0.455(17) 1 calc PR A 2
H80B H 0.3735 -0.2450 0.1239 0.119 Uiso 0.455(17) 1 calc PR A 2
C81 C 0.478(2) -0.147(2) 0.0771(12) 0.075(14) Uiso 0.455(17) 1 d P A 2
H81 H 0.4878 -0.2028 0.0814 0.090 Uiso 0.455(17) 1 calc PR A 2
C82 C 0.278(2) -0.173(2) 0.1122(12) 0.057(11) Uiso 0.545(17) 1 d P A 1
H82 H 0.2735 -0.1742 0.1425 0.085 Uiso 0.545(17) 1 calc PR A 1
H82A H 0.2534 -0.2197 0.0992 0.085 Uiso 0.545(17) 1 calc PR A 1
H82B H 0.2497 -0.1281 0.0997 0.085 Uiso 0.545(17) 1 calc PR A 1
C83 C 0.281(2) -0.191(2) 0.0834(15) 0.065(14) Uiso 0.455(17) 1 d P A 2
H83 H 0.2346 -0.2094 0.0631 0.078 Uiso 0.455(17) 1 calc PR A 2
C84 C 0.4149(19) -0.1263(17) 0.1351(9) 0.057(11) Uiso 0.545(17) 1 d P A 1
H84 H 0.3909 -0.0747 0.1347 0.086 Uiso 0.545(17) 1 calc PR A 1
H84A H 0.4735 -0.1232 0.1300 0.086 Uiso 0.545(17) 1 calc PR A 1
H84B H 0.4104 -0.1499 0.1626 0.086 Uiso 0.545(17) 1 calc PR A 1
C85 C 0.245(3) -0.127(3) 0.1145(12) 0.076(15) Uiso 0.455(17) 1 d P A 2
H85 H 0.1895 -0.1433 0.1214 0.114 Uiso 0.455(17) 1 calc PR A 2
H85A H 0.2401 -0.0773 0.1004 0.114 Uiso 0.455(17) 1 calc PR A 2
H85B H 0.2822 -0.1229 0.1404 0.114 Uiso 0.455(17) 1 calc PR A 2
C86 C 0.482(2) -0.108(2) 0.1251(10) 0.054(12) Uiso 0.455(17) 1 d P A 2
H86 H 0.5373 -0.1169 0.1400 0.081 Uiso 0.455(17) 1 calc PR A 2
H86A H 0.4396 -0.1306 0.1407 0.081 Uiso 0.455(17) 1 calc PR A 2
H86B H 0.4727 -0.0523 0.1225 0.081 Uiso 0.455(17) 1 calc PR A 2
C87 C 0.533(3) -0.122(3) 0.0483(12) 0.059(13) Uiso 0.455(17) 1 d P A 2
H87 H 0.5402 -0.0661 0.0506 0.088 Uiso 0.455(17) 1 calc PR A 2
H87A H 0.5104 -0.1349 0.0197 0.088 Uiso 0.455(17) 1 calc PR A 2
H87B H 0.5871 -0.1468 0.0548 0.088 Uiso 0.455(17) 1 calc PR A 2
C88 C 0.0926(19) 0.5303(19) 0.3692(11) 0.187(12) Uiso 1 1 d . . .
H88 H 0.0912 0.4822 0.3860 0.224 Uiso 1 1 calc R . .
C89 C -0.052(2) 0.5886(19) 0.4059(11) 0.200(13) Uiso 1 1 d . . .
H89 H -0.0115 0.6294 0.4157 0.240 Uiso 1 1 calc R . .
C90 C -0.051(2) 0.6259(19) 0.3148(11) 0.202(13) Uiso 1 1 d . . .
H90 H -0.1118 0.6351 0.3073 0.242 Uiso 1 1 calc R . .
C91 C 0.266(3) -0.168(3) -0.0262(16) 0.08(2) Uiso 0.455(17) 1 d P A 2
H91 H 0.2271 -0.1817 -0.0061 0.120 Uiso 0.455(17) 1 calc PR A 2
H91A H 0.2573 -0.2009 -0.0510 0.120 Uiso 0.455(17) 1 calc PR A 2
H91B H 0.2578 -0.1143 -0.0346 0.120 Uiso 0.455(17) 1 calc PR A 2
C92 C -0.007(3) 0.706(3) 0.3198(16) 0.32(2) Uiso 1 1 d . . .
H92 H -0.0224 0.7319 0.3450 0.474 Uiso 1 1 calc R . .
H92A H -0.0236 0.7380 0.2951 0.474 Uiso 1 1 calc R . .
H92B H 0.0538 0.6992 0.3222 0.474 Uiso 1 1 calc R . .
C93 C -0.0554(18) 0.5221(16) 0.4394(9) 0.184(12) Uiso 1 1 d . . .
H93 H -0.0006 0.4979 0.4442 0.276 Uiso 1 1 calc R . .
H93A H -0.0966 0.4838 0.4288 0.276 Uiso 1 1 calc R . .
H93B H -0.0708 0.5435 0.4658 0.276 Uiso 1 1 calc R . .
C94 C -0.147(2) 0.619(2) 0.4027(11) 0.234(15) Uiso 1 1 d . . .
H94 H -0.1842 0.5779 0.4098 0.352 Uiso 1 1 calc R . .
H94A H -0.1641 0.6372 0.3740 0.352 Uiso 1 1 calc R . .
H94B H -0.1512 0.6621 0.4224 0.352 Uiso 1 1 calc R . .
C95 C -0.012(3) 0.600(2) 0.2735(14) 0.29(2) Uiso 1 1 d . . .
H95 H -0.0229 0.6400 0.2520 0.433 Uiso 1 1 calc R . .
H95A H -0.0375 0.5520 0.2633 0.433 Uiso 1 1 calc R . .
H95B H 0.0479 0.5934 0.2798 0.433 Uiso 1 1 calc R . .
C96 C 0.114(5) 0.499(4) 0.324(3) 0.53(5) Uiso 1 1 d . . .
H96 H 0.0672 0.4684 0.3109 0.801 Uiso 1 1 calc R . .
H96A H 0.1638 0.4663 0.3277 0.801 Uiso 1 1 calc R . .
H96B H 0.1243 0.5419 0.3056 0.801 Uiso 1 1 calc R . .
C97 C 0.146(3) 0.575(3) 0.3940(15) 0.31(2) Uiso 1 1 d . . .
H97 H 0.2031 0.5645 0.3876 0.462 Uiso 1 1 calc R . .
H97A H 0.1412 0.5628 0.4236 0.462 Uiso 1 1 calc R . .
H97B H 0.1329 0.6288 0.3887 0.462 Uiso 1 1 calc R . .

loop_
_atom_type_symbol
_atom_type_description
_atom_type_scat_dispersion_real
_atom_type_scat_dispersion_imag
_atom_type_scat_source
C C 0.0033 0.0016 'International Tables Vol C Tables 4.2.6.8 and 6.1.1.4'
H H 0.0000 0.0000 'International Tables Vol C Tables 4.2.6.8 and 6.1.1.4'
Si Si 0.0817 0.0704 'International Tables Vol C Tables 4.2.6.8 and 6.1.1.4'

loop_
_geom_angle_atom_site_label_1
_geom_angle_atom_site_label_2
_geom_angle_atom_site_label_3
_geom_angle
_geom_angle_site_symmetry_3
C2 C1 C13 122.1(13) .
C1 C2 C3 119.1(13) .
C1 C2 C29 120.8(12) 2
C3 C2 C29 118.0(12) 2
C14 C3 C2 119.8(13) .
C5 C4 C14 120.7(13) .
C4 C5 C17 122.5(13) .
C17 C6 C21 119.9(13) .
C17 C6 C55 120.7(12) .
C21 C6 C55 118.7(13) .
C8 C7 C21 123.4(13) .
C7 C8 C9 116.9(13) .
C7 C8 C23 118.8(12) .
C9 C8 C23 122.1(12) .
C20 C9 C8 122.3(13) .
C11 C10 C20 123.2(14) .
C10 C11 C47 121.2(14) .
C47 C12 C13 122.0(13) .
C47 C12 C67 119.8(13) .
C13 C12 C67 118.2(13) .
C1 C13 C12 122.8(13) .
C1 C13 C15 117.1(13) .
C12 C13 C15 119.1(13) .
C3 C14 C15 119.7(12) .
C3 C14 C4 122.1(12) .
C15 C14 C4 117.7(12) .
C16 C15 C14 121.3(12) .
C16 C15 C13 118.6(12) .
C14 C15 C13 119.7(12) .
C15 C16 C18 121.3(13) .
C15 C16 C17 120.0(12) .
C18 C16 C17 118.0(13) .
C6 C17 C16 121.1(13) .
C6 C17 C5 122.8(13) .
C16 C17 C5 115.9(13) .
C19 C18 C16 120.5(12) .
C19 C18 C47 122.6(13) .
C16 C18 C47 116.9(13) .
C18 C19 C21 119.4(12) .
C18 C19 C20 120.3(12) .
C21 C19 C20 120.0(12) .
C9 C20 C19 119.5(13) .
C9 C20 C10 123.9(13) .
C19 C20 C10 116.0(12) .
C7 C21 C6 123.4(13) .
C7 C21 C19 115.8(12) .
C6 C21 C19 120.2(12) .
C23 C22 C34 125.4(13) .
C22 C23 C24 115.9(13) .
C22 C23 C8 119.5(13) .
C24 C23 C8 122.0(12) .
C36 C24 C23 122.3(12) .
C26 C25 C36 121.2(13) .
C25 C26 C37 121.9(14) .
C61 C27 C37 118.9(12) .
C61 C27 C42 119.1(12) .
C37 C27 C42 121.9(12) .
C42 C28 C29 121.9(13) .
C30 C29 C28 118.3(13) .
C30 C29 C2 119.6(12) 2
C28 C29 C2 120.3(12) 2
C41 C30 C29 121.7(13) .
C32 C31 C41 121.0(13) .
C31 C32 C43 120.8(13) .
C43 C33 C34 118.5(12) .
C43 C33 C51 122.2(12) .
C34 C33 C51 117.4(12) .
C35 C34 C33 118.1(12) .
C35 C34 C22 116.9(12) .
C33 C34 C22 124.7(12) .
C38 C35 C34 120.1(12) .
C38 C35 C36 120.7(12) .
C34 C35 C36 118.7(12) .
C24 C36 C25 123.2(12) .
C24 C36 C35 118.8(12) .
C25 C36 C35 117.7(12) .
C27 C37 C26 122.8(12) .
C27 C37 C38 118.2(12) .
C26 C37 C38 118.8(12) .
C39 C38 C35 121.5(12) .
C39 C38 C37 119.6(12) .
C35 C38 C37 118.8(12) .
C38 C39 C40 122.8(12) .
C38 C39 C43 118.9(12) .
C40 C39 C43 117.8(12) .
C39 C40 C41 124.4(12) .
C39 C40 C42 118.4(12) .
C41 C40 C42 116.8(12) .
C30 C41 C40 120.2(13) .
C30 C41 C31 124.1(13) .
C40 C41 C31 115.2(13) .
C28 C42 C27 121.4(12) .
C28 C42 C40 119.2(12) .
C27 C42 C40 118.5(12) .
C33 C43 C39 121.7(12) .
C33 C43 C32 119.0(12) .
C39 C43 C32 119.2(12) .
C79 Si1 C81 114.3(17) .
C79 Si1 C44 108.2(10) .
C81 Si1 C44 113.8(13) .
C79 Si1 C73 28.6(13) .
C81 Si1 C73 130.4(18) .
C44 Si1 C73 111.1(13) .
C79 Si1 C72 138.4(14) .
C81 Si1 C72 66.3(15) .
C44 Si1 C72 108.5(10) .
C73 Si1 C72 116.9(18) .
C79 Si1 C71 77.3(17) .
C81 Si1 C71 46.1(15) .
C44 Si1 C71 103.1(11) .
C73 Si1 C71 104.1(19) .
C72 Si1 C71 112.2(14) .
C79 Si1 C83 107.4(18) .
C81 Si1 C83 110.8(17) .
C44 Si1 C83 101.3(11) .
C73 Si1 C83 79(2) .
C72 Si1 C83 46.2(14) .
C71 Si1 C83 152.2(14) .
C48 Si2 C45 110.3(7) .
C48 Si2 C49 111.3(9) .
C45 Si2 C49 107.3(9) .
C48 Si2 C53 112.4(9) .
C45 Si2 C53 105.8(8) .
C49 Si2 C53 109.5(10) .
C67 C44 Si1 177.6(13) .
C51 C45 Si2 178.7(14) .
C12 C47 C18 120.0(13) .
C12 C47 C11 123.1(13) .
C18 C47 C11 115.8(13) .
C46 C48 C52 107.9(14) .
C46 C48 Si2 117.2(12) .
C52 C48 Si2 116.0(12) .
C54 C49 C69 110.6(18) .
C54 C49 Si2 113.4(15) .
C69 C49 Si2 109.6(15) .
C45 C51 C33 175.4(15) .
C70 C53 C50 105.4(19) .
C70 C53 Si2 119.1(16) .
C50 C53 Si2 107.1(15) .
C56 C55 C6 174.8(15) .
C55 C56 Si3 171.8(13) .
C56 Si3 C65 108.4(8) .
C56 Si3 C57 107.8(6) .
C65 Si3 C57 110.9(7) .
C56 Si3 C63 106.0(7) .
C65 Si3 C63 112.8(8) .
C57 Si3 C63 110.6(7) .
C89 Si4 C90 120.2(17) .
C89 Si4 C59 117.7(13) .
C90 Si4 C59 109.1(13) .
C89 Si4 C88 96.6(15) .
C90 Si4 C88 107.5(15) .
C59 Si4 C88 102.7(11) .
C60 C57 C58 109.9(11) .
C60 C57 Si3 115.3(10) .
C58 C57 Si3 111.7(9) .
C61 C59 Si4 169.3(12) .
C59 C61 C27 172.9(14) .
C66 C63 C64 110.3(18) .
C66 C63 Si3 115.0(15) .
C64 C63 Si3 111.2(12) .
C62 C65 C68 114.4(15) .
C62 C65 Si3 107.8(12) .
C68 C65 Si3 111.0(12) .
C44 C67 C12 177.1(15) .
C74 C71 C75 108(3) .
C74 C71 Si1 113(2) .
C75 C71 Si1 116(2) .
C84 C72 C82 109(3) .
C84 C72 Si1 118(2) .
C82 C72 Si1 105(2) .
C78 C73 C76 104(3) .
C78 C73 Si1 113(3) .
C76 C73 Si1 114(3) .
C91 C79 Si1 110(3) .
C91 C79 C77 88(3) .
Si1 C79 C77 102(3) .
C87 C81 C86 120(3) .
C87 C81 Si1 105(3) .
C86 C81 Si1 112(2) .
C80 C83 C85 110(4) .
C80 C83 Si1 110(2) .
C85 C83 Si1 110(2) .
C97 C88 C96 122(4) .
C97 C88 Si4 121(3) .
C96 C88 Si4 103(3) .
C93 C89 C94 101(3) .
C93 C89 Si4 115(2) .
C94 C89 Si4 104(2) .
C92 C90 C95 97(3) .
C92 C90 Si4 120(3) .
C95 C90 Si4 116(3) .

loop_
_geom_bond_atom_site_label_1
_geom_bond_atom_site_label_2
_geom_bond_distance
_geom_bond_site_symmetry_2
C1 C2 1.372(16) .
C1 C13 1.399(17) .
C2 C3 1.408(17) .
C2 C29 1.498(17) 2
C3 C14 1.371(16) .
C4 C5 1.353(16) .
C4 C14 1.447(16) .
C5 C17 1.464(17) .
C6 C17 1.357(16) .
C6 C21 1.410(16) .
C6 C55 1.416(17) .
C7 C8 1.408(16) .
C7 C21 1.409(16) .
C8 C9 1.412(16) .
C8 C23 1.471(18) .
C9 C20 1.345(16) .
C10 C11 1.334(17) .
C10 C20 1.444(17) .
C11 C47 1.452(17) .
C12 C47 1.373(17) .
C12 C13 1.412(16) .
C12 C67 1.440(18) .
C13 C15 1.424(16) .
C14 C15 1.419(16) .
C15 C16 1.419(17) .
C16 C18 1.435(17) .
C16 C17 1.448(17) .
C18 C19 1.376(16) .
C18 C47 1.438(17) .
C19 C21 1.435(17) .
C19 C20 1.441(16) .
C22 C23 1.347(16) .
C22 C34 1.433(17) .
C23 C24 1.422(16) .
C24 C36 1.394(16) .
C25 C26 1.325(16) .
C25 C36 1.430(16) .
C26 C37 1.429(16) .
C27 C61 1.381(16) .
C27 C37 1.383(16) .
C27 C42 1.421(16) .
C28 C42 1.390(16) .
C28 C29 1.393(16) .
C29 C30 1.390(16) .
C29 C2 1.498(17) 2
C30 C41 1.375(17) .
C31 C32 1.346(16) .
C31 C41 1.458(17) .
C32 C43 1.475(17) .
C33 C43 1.388(16) .
C33 C34 1.429(16) .
C33 C51 1.435(18) .
C34 C35 1.417(16) .
C35 C38 1.383(16) .
C35 C36 1.454(16) .
C37 C38 1.447(16) .
C38 C39 1.374(15) .
C39 C40 1.384(16) .
C39 C43 1.402(16) .
C40 C41 1.442(17) .
C40 C42 1.447(16) .
Si1 C79 1.82(3) .
Si1 C81 1.83(4) .
Si1 C44 1.840(16) .
Si1 C73 1.84(4) .
Si1 C72 1.88(3) .
Si1 C71 1.96(3) .
Si1 C83 2.16(4) .
Si2 C48 1.831(18) .
Si2 C45 1.841(17) .
Si2 C49 1.87(2) .
Si2 C53 1.87(2) .
C44 C67 1.206(16) .
C45 C51 1.217(17) .
C46 C48 1.55(2) .
C48 C52 1.60(2) .
C49 C54 1.51(3) .
C49 C69 1.66(3) .
C50 C53 1.58(3) .
C53 C70 1.51(3) .
C55 C56 1.205(15) .
C56 Si3 1.857(17) .
Si3 C65 1.871(19) .
Si3 C57 1.875(14) .
Si3 C63 1.949(18) .
Si4 C89 1.66(3) .
Si4 C90 1.78(3) .
Si4 C59 1.877(18) .
Si4 C88 2.20(3) .
C57 C60 1.515(17) .
C57 C58 1.553(18) .
C59 C61 1.214(15) .
C62 C65 1.50(2) .
C63 C66 1.46(3) .
C63 C64 1.55(2) .
C65 C68 1.56(2) .
C71 C74 1.52(4) .
C71 C75 1.56(4) .
C72 C84 1.36(3) .
C72 C82 1.57(4) .
C73 C78 1.56(5) .
C73 C76 1.56(4) .
C77 C79 1.83(6) .
C79 C91 1.68(6) .
C80 C83 1.56(5) .
C81 C87 1.42(5) .
C81 C86 1.67(5) .
C83 C85 1.64(6) .
C88 C97 1.36(4) .
C88 C96 1.62(8) .
C89 C93 1.58(3) .
C89 C94 1.62(4) .
C90 C92 1.58(4) .
C90 C95 1.58(5) .

loop_
_geom_torsion_atom_site_label_1
_geom_torsion_atom_site_label_2
_geom_torsion_atom_site_label_3
_geom_torsion_atom_site_label_4
_geom_torsion
_geom_torsion_site_symmetry_1
_geom_torsion_site_symmetry_4
C13 C1 C2 C3 -11(2) . .
C13 C1 C2 C29 152.7(13) . 2
C1 C2 C3 C14 15.6(19) . .
C29 C2 C3 C14 -148.2(13) 2 .
C14 C4 C5 C17 -2.1(19) . .
C21 C7 C8 C9 -9.1(18) . .
C21 C7 C8 C23 154.8(12) . .
C7 C8 C9 C20 12.6(18) . .
C23 C8 C9 C20 -150.7(13) . .
C20 C10 C11 C47 -3(2) . .
C2 C1 C13 C12 -171.9(12) . .
C2 C1 C13 C15 -3.7(19) . .
C47 C12 C13 C1 162.7(13) . .
C67 C12 C13 C1 -16.7(19) . .
C47 C12 C13 C15 -5.2(19) . .
C67 C12 C13 C15 175.4(11) . .
C2 C3 C14 C15 -5.9(19) . .
C2 C3 C14 C4 165.8(12) . .
C5 C4 C14 C3 -160.4(13) . .
C5 C4 C14 C15 11.4(18) . .
C3 C14 C15 C16 163.5(13) . .
C4 C14 C15 C16 -8.6(18) . .
C3 C14 C15 C13 -8.6(18) . .
C4 C14 C15 C13 179.3(11) . .
C1 C13 C15 C16 -159.0(12) . .
C12 C13 C15 C16 9.6(18) . .
C1 C13 C15 C14 13.3(18) . .
C12 C13 C15 C14 -178.0(12) . .
C14 C15 C16 C18 -173.4(12) . .
C13 C15 C16 C18 -1.1(19) . .
C14 C15 C16 C17 -3.4(19) . .
C13 C15 C16 C17 168.8(11) . .
C21 C6 C17 C16 0.1(19) . .
C55 C6 C17 C16 170.7(12) . .
C21 C6 C17 C5 -175.9(11) . .
C55 C6 C17 C5 -5.2(19) . .
C15 C16 C17 C6 -163.9(12) . .
C18 C16 C17 C6 6.3(19) . .
C15 C16 C17 C5 12.3(18) . .
C18 C16 C17 C5 -177.5(11) . .
C4 C5 C17 C6 166.5(13) . .
C4 C5 C17 C16 -9.7(18) . .
C15 C16 C18 C19 165.7(12) . .
C17 C16 C18 C19 -4.4(19) . .
C15 C16 C18 C47 -11.4(19) . .
C17 C16 C18 C47 178.5(11) . .
C16 C18 C19 C21 -3.6(19) . .
C47 C18 C19 C21 173.4(11) . .
C16 C18 C19 C20 -177.3(12) . .
C47 C18 C19 C20 -0.4(19) . .
C8 C9 C20 C19 -3.2(18) . .
C8 C9 C20 C10 167.4(12) . .
C18 C19 C20 C9 163.5(12) . .
C21 C19 C20 C9 -10.2(18) . .
C18 C19 C20 C10 -7.8(17) . .
C21 C19 C20 C10 178.5(11) . .
C11 C10 C20 C9 -161.4(13) . .
C11 C10 C20 C19 9.4(19) . .
C8 C7 C21 C6 -173.9(12) . .
C8 C7 C21 C19 -3.5(18) . .
C17 C6 C21 C7 161.7(12) . .
C55 C6 C21 C7 -9.1(19) . .
C17 C6 C21 C19 -8.4(18) . .
C55 C6 C21 C19 -179.2(11) . .
C18 C19 C21 C7 -160.6(12) . .
C20 C19 C21 C7 13.1(17) . .
C18 C19 C21 C6 10.2(18) . .
C20 C19 C21 C6 -176.1(11) . .
C34 C22 C23 C24 -11(2) . .
C34 C22 C23 C8 150.9(13) . .
C7 C8 C23 C22 -142.8(13) . .
C9 C8 C23 C22 20(2) . .
C7 C8 C23 C24 17.8(19) . .
C9 C8 C23 C24 -179.2(12) . .
C22 C23 C24 C36 15.0(19) . .
C8 C23 C24 C36 -146.3(13) . .
C36 C25 C26 C37 -4(2) . .
C42 C28 C29 C30 -10.6(19) . .
C42 C28 C29 C2 154.4(13) . 2
C28 C29 C30 C41 12(2) . .
C2 C29 C30 C41 -153.3(13) 2 .
C41 C31 C32 C43 -2(2) . .
C43 C33 C34 C35 -12.7(18) . .
C51 C33 C34 C35 -177.7(11) . .
C43 C33 C34 C22 160.0(13) . .
C51 C33 C34 C22 -5.0(19) . .
C23 C22 C34 C35 -1(2) . .
C23 C22 C34 C33 -174.2(13) . .
C33 C34 C35 C38 11.2(18) . .
C22 C34 C35 C38 -162.1(12) . .
C33 C34 C35 C36 -176.6(11) . .
C22 C34 C35 C36 10.1(17) . .
C23 C24 C36 C25 167.1(12) . .
C23 C24 C36 C35 -6.8(19) . .
C26 C25 C36 C24 -163.8(13) . .
C26 C25 C36 C35 10.2(19) . .
C38 C35 C36 C24 166.0(12) . .
C34 C35 C36 C24 -6.2(18) . .
C38 C35 C36 C25 -8.3(18) . .
C34 C35 C36 C25 179.6(11) . .
C61 C27 C37 C26 -0.8(19) . .
C42 C27 C37 C26 -177.0(12) . .
C61 C27 C37 C38 173.9(12) . .
C42 C27 C37 C38 -2.3(18) . .
C25 C26 C37 C27 169.5(13) . .
C25 C26 C37 C38 -5.1(19) . .
C34 C35 C38 C39 -4(2) . .
C36 C35 C38 C39 -175.7(12) . .
C34 C35 C38 C37 172.0(12) . .
C36 C35 C38 C37 0.0(19) . .
C27 C37 C38 C39 7.7(18) . .
C26 C37 C38 C39 -177.5(12) . .
C27 C37 C38 C35 -168.1(12) . .
C26 C37 C38 C35 6.8(18) . .
C35 C38 C39 C40 169.7(12) . .
C37 C38 C39 C40 -6.0(19) . .
C35 C38 C39 C43 -2(2) . .
C37 C38 C39 C43 -178.0(11) . .
C38 C39 C40 C41 -173.6(13) . .
C43 C39 C40 C41 -1.5(19) . .
C38 C39 C40 C42 -1.1(19) . .
C43 C39 C40 C42 171.0(12) . .
C29 C30 C41 C40 -2(2) . .
C29 C30 C41 C31 169.8(13) . .
C39 C40 C41 C30 163.1(13) . .
C42 C40 C41 C30 -9.4(19) . .
C39 C40 C41 C31 -9.0(19) . .
C42 C40 C41 C31 178.4(11) . .
C32 C31 C41 C30 -161.4(14) . .
C32 C31 C41 C40 10.4(19) . .
C29 C28 C42 C27 -169.3(12) . .
C29 C28 C42 C40 -0.6(19) . .
C61 C27 C42 C28 -12.1(19) . .
C37 C27 C42 C28 164.1(12) . .
C61 C27 C42 C40 179.1(11) . .
C37 C27 C42 C40 -4.6(19) . .
C39 C40 C42 C28 -162.6(12) . .
C41 C40 C42 C28 10.4(18) . .
C39 C40 C42 C27 6.4(18) . .
C41 C40 C42 C27 179.4(11) . .
C34 C33 C43 C39 7.0(19) . .
C51 C33 C43 C39 171.3(13) . .
C34 C33 C43 C32 -175.5(12) . .
C51 C33 C43 C32 -11(2) . .
C38 C39 C43 C33 1(2) . .
C40 C39 C43 C33 -171.8(12) . .
C38 C39 C43 C32 -176.9(12) . .
C40 C39 C43 C32 10.7(18) . .
C31 C32 C43 C33 173.1(12) . .
C31 C32 C43 C39 -9(2) . .
C13 C12 C47 C18 -8(2) . .
C67 C12 C47 C18 171.5(12) . .
C13 C12 C47 C11 -175.5(12) . .
C67 C12 C47 C11 4(2) . .
C19 C18 C47 C12 -161.1(13) . .
C16 C18 C47 C12 15.9(18) . .
C19 C18 C47 C11 7.3(18) . .
C16 C18 C47 C11 -175.7(11) . .
C10 C11 C47 C12 162.2(13) . .
C10 C11 C47 C18 -5.8(19) . .
C45 Si2 C48 C46 164.9(12) . .
C49 Si2 C48 C46 45.9(17) . .
C53 Si2 C48 C46 -77.3(16) . .
C45 Si2 C48 C52 35.6(15) . .
C49 Si2 C48 C52 -83.4(15) . .
C53 Si2 C48 C52 153.4(13) . .
C48 Si2 C49 C54 52.3(18) . .
C45 Si2 C49 C54 -68.5(17) . .
C53 Si2 C49 C54 177.2(16) . .
C48 Si2 C49 C69 176.4(14) . .
C45 Si2 C49 C69 55.6(16) . .
C48 Si2 C53 C70 64.4(19) . .
C45 Si2 C53 C70 -175.1(16) . .
C49 Si2 C53 C70 -60(2) . .
C48 Si2 C53 C50 -54.7(17) . .
C45 Si2 C53 C50 65.7(16) . .
C56 Si3 C57 C60 178.8(10) . .
C65 Si3 C57 C60 60.2(12) . .
C63 Si3 C57 C60 -65.8(12) . .
C56 Si3 C57 C58 -54.8(11) . .
C65 Si3 C57 C58 -173.4(11) . .
C63 Si3 C57 C58 60.6(12) . .
C89 Si4 C59 C61 -150(7) . .
C90 Si4 C59 C61 68(7) . .
C56 Si3 C63 C66 -34.8(18) . .
C65 Si3 C63 C66 83.7(18) . .
C57 Si3 C63 C66 -151.4(16) . .
C56 Si3 C63 C64 -161.1(12) . .
C65 Si3 C63 C64 -42.5(15) . .
C57 Si3 C63 C64 82.3(14) . .
C56 Si3 C65 C62 -65.4(13) . .
C57 Si3 C65 C62 52.8(14) . .
C63 Si3 C65 C62 177.5(11) . .
C56 Si3 C65 C68 60.6(14) . .
C57 Si3 C65 C68 178.8(12) . .
C79 Si1 C71 C74 -95(2) . .
C81 Si1 C71 C74 49(3) . .
C44 Si1 C71 C74 159(2) . .
C73 Si1 C71 C74 -84(3) . .
C72 Si1 C71 C74 43(3) . .
C83 Si1 C71 C74 9(5) . .
C79 Si1 C71 C75 140(3) . .
C81 Si1 C71 C75 -76(3) . .
C44 Si1 C71 C75 34(3) . .
C73 Si1 C71 C75 151(3) . .
C72 Si1 C71 C75 -82(3) . .
C83 Si1 C71 C75 -116(4) . .
C79 Si1 C72 C84 154(3) . .
C81 Si1 C72 C84 53(3) . .
C44 Si1 C72 C84 -55(3) . .
C73 Si1 C72 C84 178(3) . .
C71 Si1 C72 C84 58(3) . .
C83 Si1 C72 C84 -143(3) . .
C79 Si1 C72 C82 -84(3) . .
C81 Si1 C72 C82 175(3) . .
C44 Si1 C72 C82 67(2) . .
C73 Si1 C72 C82 -60(3) . .
C71 Si1 C72 C82 -180(2) . .
C83 Si1 C72 C82 -21(2) . .
C79 Si1 C73 C78 -53(4) . .
C81 Si1 C73 C78 -117(3) . .
C44 Si1 C73 C78 37(4) . .
C72 Si1 C73 C78 162(3) . .
C71 Si1 C73 C78 -74(3) . .
C83 Si1 C73 C78 135(4) . .
C79 Si1 C73 C76 66(4) . .
C81 Si1 C73 C76 1(5) . .
C44 Si1 C73 C76 155(3) . .
C72 Si1 C73 C76 -79(4) . .
C71 Si1 C73 C76 45(3) . .
C83 Si1 C73 C76 -107(3) . .
C81 Si1 C79 C91 180(3) . .
C44 Si1 C79 C91 -53(3) . .
C73 Si1 C79 C91 48(4) . .
C72 Si1 C79 C91 99(3) . .
C71 Si1 C79 C91 -152(3) . .
C83 Si1 C79 C91 56(3) . .
C81 Si1 C79 C77 88(3) . .
C44 Si1 C79 C77 -145(2) . .
C73 Si1 C79 C77 -44(3) . .
C72 Si1 C79 C77 7(4) . .
C71 Si1 C79 C77 116(3) . .
C83 Si1 C79 C77 -36(3) . .
C79 Si1 C81 C87 49(3) . .
C44 Si1 C81 C87 -76(3) . .
C73 Si1 C81 C87 77(4) . .
C72 Si1 C81 C87 -177(3) . .
C71 Si1 C81 C87 9(3) . .
C83 Si1 C81 C87 171(3) . .
C79 Si1 C81 C86 -180(2) . .
C44 Si1 C81 C86 55(3) . .
C73 Si1 C81 C86 -151(3) . .
C72 Si1 C81 C86 -45(2) . .
C71 Si1 C81 C86 141(4) . .
C83 Si1 C81 C86 -58(3) . .
C79 Si1 C83 C80 94(3) . .
C81 Si1 C83 C80 -31(3) . .
C44 Si1 C83 C80 -152(3) . .
C73 Si1 C83 C80 98(3) . .
C72 Si1 C83 C80 -47(3) . .
C71 Si1 C83 C80 -2(5) . .
C79 Si1 C83 C85 -144(3) . .
C81 Si1 C83 C85 90(3) . .
C44 Si1 C83 C85 -31(3) . .
C73 Si1 C83 C85 -140(3) . .
C72 Si1 C83 C85 74(3) . .
C71 Si1 C83 C85 120(3) . .
C89 Si4 C88 C97 -40(4) . .
C90 Si4 C88 C97 85(4) . .
C59 Si4 C88 C97 -160(3) . .
C89 Si4 C88 C96 179(3) . .
C90 Si4 C88 C96 -56(4) . .
C59 Si4 C88 C96 58(3) . .
C90 Si4 C89 C93 171(2) . .
C59 Si4 C89 C93 33(3) . .
C88 Si4 C89 C93 -75(3) . .
C90 Si4 C89 C94 61(3) . .
C59 Si4 C89 C94 -76(2) . .
C88 Si4 C89 C94 176(2) . .
C89 Si4 C90 C92 47(4) . .
C59 Si4 C90 C92 -173(3) . .
C88 Si4 C90 C92 -62(3) . .
C89 Si4 C90 C95 162(3) . .
C59 Si4 C90 C95 -58(3) . .
C88 Si4 C90 C95 53(3) . .
